data_4348336
loop_
_publ_author_name
'Mart\'inez-Casado, Francisco J'
'Ramos-Riesco, Miguel'
'Rodr\'iguez-Cheda, Jos\'e A'
'Cucinotta, Fabio'
'Matesanz, Emilio'
'Miletto, Ivana'
'Gianotti, Enrica'
'Marchese, Leonardo'
'Mat\<ej, Zden\<ek'

_publ_section_title
;
 Unraveling the Decomposition Process of Lead(II) Acetate: Anhydrous
 Polymorphs, Hydrates, and Byproducts and Room Temperature
 Phosphorescence.
;
_journal_issue 17
_journal_name_full 'Inorganic chemistry'
_journal_page_first 8576
_journal_page_last 8586
_journal_paper_doi 10.1021/acs.inorgchem.6b01116
_journal_volume 55
_journal_year 2016
_chemical_formula_moiety 'C8 H14 O9 Pb2'
_chemical_formula_sum 'C8 H14 O9 Pb2'
_chemical_formula_weight 668.57
_chemical_name_common 'Lead(II) acetate hemihydrate'
_chemical_name_systematic
; 
 'Lead(II) acetate hemihydrate'
;
_space_group_IT_number 33
_space_group_name_Hall 'P 2c -2n'
_space_group_name_H-M_alt 'P n a 21'
_symmetry_cell_setting orthorhombic
_symmetry_space_group_name_H-M 'P n a 21'
_atom_sites_solution_hydrogens geom
_atom_sites_solution_primary direct
_atom_sites_solution_secondary difmap
_audit_creation_method SHELXL-97
_cell_angle_alpha 90.00
_cell_angle_beta 90.00
_cell_angle_gamma 90.00
_cell_formula_units_Z 4
_cell_length_a 14.646(3)
_cell_length_b 17.632(4)
_cell_length_c 5.3720(11)
_cell_measurement_reflns_used 3096
_cell_measurement_temperature 100(2)
_cell_measurement_theta_max 31.38
_cell_measurement_theta_min 3.13
_cell_volume 1387.3(5)
_computing_cell_refinement 'XDS (Kabsch, 1993)'
_computing_data_collection 'XDS (Kabsch, 1993)'
_computing_data_reduction 'XDS (Kabsch, 1993)'
_computing_molecular_graphics 'Mercury (Version 3.1; Macrae et al., 2008)'
_computing_publication_material 'SHELXL-97 (Sheldrick, 1997)'
_computing_structure_refinement 'SHELXL-97 (Sheldrick, 1997)'
_computing_structure_solution 'SHELXS-97 (Sheldrick, 1990)'
_diffrn_ambient_temperature 100(2)
_diffrn_detector_area_resol_mean 13.65
_diffrn_measured_fraction_theta_full 0.974
_diffrn_measured_fraction_theta_max 0.969
_diffrn_measurement_device_type 'MAR225 CCD area-detector'
_diffrn_measurement_method 'f\ scans'
_diffrn_radiation_monochromator 'silicon(111) double crystal monochromator'
_diffrn_radiation_source 'undulator radiation'
_diffrn_radiation_type synchrotron
_diffrn_radiation_wavelength 0.80000
_diffrn_reflns_av_R_equivalents 0.0729
_diffrn_reflns_av_sigmaI/netI 0.0470
_diffrn_reflns_limit_h_max 18
_diffrn_reflns_limit_h_min -18
_diffrn_reflns_limit_k_max 21
_diffrn_reflns_limit_k_min -21
_diffrn_reflns_limit_l_max 6
_diffrn_reflns_limit_l_min -6
_diffrn_reflns_number 20092
_diffrn_reflns_theta_full 29.00
_diffrn_reflns_theta_max 31.38
_diffrn_reflns_theta_min 3.13
_exptl_absorpt_coefficient_mu 27.588
_exptl_absorpt_correction_T_max 0.0595
_exptl_absorpt_correction_T_min 0.0317
_exptl_absorpt_correction_type sphere
_exptl_crystal_colour colorless
_exptl_crystal_density_diffrn 3.201
_exptl_crystal_density_method 'not measured'
_exptl_crystal_description prism
_exptl_crystal_F_000 1192
_exptl_crystal_size_max 0.050
_exptl_crystal_size_mid 0.025
_exptl_crystal_size_min 0.010
_refine_diff_density_max 2.025
_refine_diff_density_min -1.877
_refine_diff_density_rms 0.269
_refine_ls_abs_structure_details 'Flack H D (1983), Acta Cryst. A39, 876-881'
_refine_ls_abs_structure_Flack 0.171(12)
_refine_ls_extinction_method none
_refine_ls_goodness_of_fit_ref 1.072
_refine_ls_hydrogen_treatment mixed
_refine_ls_matrix_type full
_refine_ls_number_parameters 168
_refine_ls_number_reflns 3090
_refine_ls_number_restraints 4
_refine_ls_restrained_S_all 1.072
_refine_ls_R_factor_all 0.0386
_refine_ls_R_factor_gt 0.0319
_refine_ls_shift/su_max 0.002
_refine_ls_shift/su_mean 0.000
_refine_ls_structure_factor_coef Fsqd
_refine_ls_weighting_details 'calc w=1/[\s^2^(Fo^2^)+(0.0462P)^2^+4.2060P] where P=(Fo^2^+2Fc^2^)/3'
_refine_ls_weighting_scheme calc
_refine_ls_wR_factor_gt 0.0810
_refine_ls_wR_factor_ref 0.0860
_reflns_number_gt 2831
_reflns_number_total 3090
_reflns_threshold_expression >2sigma(I)
_cod_data_source_file ic6b01116_si_002.cif
_cod_data_source_block PbAc2Hemi
_cod_depositor_comments
;
The following automatic conversions were performed:

data item '_symmetry_cell_setting' value 'Orthorhombic' was changed
to 'orthorhombic' in accordance with the
/home/saulius/struct/COD-crude-data/automatic-downloads/DataCite-retrospective/ACS/depositions/lib/dictionaries/cif_core.dic
dictionary named 'cif_core.dic' version 2.4.2 last updated on
2011-04-26.

Automatic conversion script
Id: cif_fix_values 6909 2019-04-08 15:41:33Z antanas 
;
_cod_original_sg_symbol_H-M Pna2(1)
_cod_database_code 4348336
_exptl_absorpt_correction_t_ave 0.0479
_shelx_f_squared_multiplier 1.000

loop_
_symmetry_equiv_pos_as_xyz
'x, y, z'
'-x, -y, z+1/2'
'-x+1/2, y+1/2, z+1/2'
'x+1/2, -y+1/2, z'

loop_
_atom_site_label
_atom_site_type_symbol
_atom_site_fract_x
_atom_site_fract_y
_atom_site_fract_z
_atom_site_U_iso_or_equiv
_atom_site_adp_type
_atom_site_occupancy
_atom_site_symmetry_multiplicity
_atom_site_calc_flag
_atom_site_refinement_flags
C1 C 0.1310(4) 0.4685(4) 0.183(2) 0.0136(13) Uani 1 1 d .
C2 C 0.1976(7) 0.4068(5) 0.2437(17) 0.0257(14) Uani 1 1 d .
H2A H 0.2038 0.4023 0.4248 0.039 Uiso 1 1 calc R
H2B H 0.2571 0.4190 0.1706 0.039 Uiso 1 1 calc R
H2C H 0.1755 0.3587 0.1753 0.039 Uiso 1 1 calc R
C3 C 0.1959(5) 0.7104(5) 0.0868(15) 0.0231(10) Uani 1 1 d .
C4 C 0.1920(7) 0.7756(6) 0.2624(15) 0.033(2) Uani 1 1 d .
H4A H 0.1536 0.7622 0.4053 0.049 Uiso 1 1 calc R
H4B H 0.1660 0.8197 0.1774 0.049 Uiso 1 1 calc R
H4C H 0.2538 0.7877 0.3202 0.049 Uiso 1 1 calc R
C5 C 0.3592(5) 0.4985(5) -0.1000(15) 0.0205(17) Uani 1 1 d .
C6 C 0.4326(6) 0.4571(6) 0.0400(18) 0.035(2) Uani 1 1 d .
H6A H 0.4548 0.4146 -0.0607 0.053 Uiso 1 1 calc R
H6B H 0.4077 0.4378 0.1971 0.053 Uiso 1 1 calc R
H6C H 0.4832 0.4919 0.0749 0.053 Uiso 1 1 calc R
C7 C -0.0185(6) 0.7110(5) 0.6100(15) 0.0229(13) Uani 1 1 d .
C8 C -0.0142(6) 0.7678(5) 0.8166(16) 0.0257(14) Uani 1 1 d .
H8A H -0.0468 0.8139 0.7670 0.039 Uiso 1 1 calc R
H8B H 0.0497 0.7801 0.8520 0.039 Uiso 1 1 calc R
H8C H -0.0427 0.7464 0.9660 0.039 Uiso 1 1 calc R
O1 O 0.0945(4) 0.5023(3) 0.3702(11) 0.0123(11) Uani 1 1 d .
O2 O 0.1115(4) 0.4858(3) -0.0336(11) 0.0143(12) Uani 1 1 d .
O1W O 0.3491(4) 0.6350(3) -0.5630(10) 0.0217(12) Uani 1 1 d D
O3 O 0.2446(4) 0.7179(3) -0.1048(10) 0.0211(11) Uani 1 1 d .
O4 O 0.1533(3) 0.6494(3) 0.1356(8) 0.0153(11) Uani 1 1 d .
O5 O 0.3311(3) 0.4751(3) -0.2999(19) 0.0269(10) Uani 1 1 d .
O6 O 0.3286(4) 0.5596(4) -0.0029(12) 0.0303(9) Uani 1 1 d .
O7 O -0.0606(4) 0.7296(3) 0.4095(10) 0.0254(13) Uani 1 1 d .
O8 O 0.0199(4) 0.6473(3) 0.6330(9) 0.0160(11) Uani 1 1 d .
Pb01 Pb 0.218102(18) 0.594183(14) -0.30057(9) 0.01884(11) Uani 1 1 d .
Pb02 Pb -0.001533(17) 0.598247(14) 0.20359(7) 0.01665(11) Uani 1 1 d .
H1W H 0.373(5) 0.6832(18) -0.606(11) 0.017 Uiso 1 1 d D
H2W H 0.347(6) 0.605(3) -0.711(6) 0.015 Uiso 1 1 d D

loop_
_atom_site_aniso_label
_atom_site_aniso_U_11
_atom_site_aniso_U_22
_atom_site_aniso_U_33
_atom_site_aniso_U_23
_atom_site_aniso_U_13
_atom_site_aniso_U_12
C1 0.013(3) 0.016(3) 0.013(3) -0.007(4) 0.003(4) -0.005(2)
C2 0.028(3) 0.031(4) 0.019(3) -0.010(2) 0.003(2) 0.008(2)
C3 0.015(3) 0.038 0.016 0.005(3) -0.003(3) -0.004(3)
C4 0.036(4) 0.038 0.025(5) -0.004(3) -0.007(3) 0.004(4)
C5 0.013(3) 0.029(5) 0.019(4) 0.000(3) 0.003(3) -0.001(3)
C6 0.022(4) 0.048(6) 0.036(5) 0.006(4) -0.009(4) 0.015(4)
C7 0.019(3) 0.035 0.015(3) 0.005(3) 0.001(3) 0.000(3)
C8 0.028(3) 0.031(4) 0.019(3) -0.010(2) 0.003(2) 0.008(2)
O1 0.017(2) 0.012(3) 0.008(2) 0.0010(19) -0.002(2) -0.002(2)
O2 0.021(3) 0.014(3) 0.008(2) -0.001(2) 0.0030(19) -0.001(2)
O1W 0.021(3) 0.030(3) 0.014(2) -0.003(2) 0.002(2) -0.012(2)
O3 0.028(3) 0.016(3) 0.019(3) -0.003(2) 0.000(2) -0.003(2)
O4 0.020(2) 0.013(3) 0.013(3) 0.0028(16) 0.0002(16) -0.0039(19)
O5 0.029(2) 0.026(3) 0.026(2) -0.007(4) -0.005(4) 0.0000(19)
O6 0.020(3) 0.036 0.035 -0.009(3) -0.007(2) 0.003(3)
O7 0.039(3) 0.019(3) 0.018(3) -0.005(2) -0.003(2) 0.009(3)
O8 0.024(3) 0.010(3) 0.014(3) 0.0000(17) -0.0045(18) 0.0004(19)
Pb01 0.02169(16) 0.01865(18) 0.01619(16) -0.0013(2) -0.0021(3) -0.00202(9)
Pb02 0.01919(16) 0.01759(17) 0.01316(16) 0.0000(2) -0.0020(3) -0.00013(8)

loop_
_atom_type_symbol
_atom_type_description
_atom_type_scat_dispersion_real
_atom_type_scat_dispersion_imag
_atom_type_scat_source
C C 0.0043 0.0021 'International Tables Vol C Tables 4.2.6.8 and 6.1.1.4'
H H 0.0000 0.0000 'International Tables Vol C Tables 4.2.6.8 and 6.1.1.4'
O O 0.0143 0.0079 'International Tables Vol C Tables 4.2.6.8 and 6.1.1.4'
Pb Pb -7.2391 10.5669 'International Tables Vol C Tables 4.2.6.8 and 6.1.1.4'

loop_
_geom_angle_atom_site_label_1
_geom_angle_atom_site_label_2
_geom_angle_atom_site_label_3
_geom_angle
_geom_angle_site_symmetry_1
_geom_angle_site_symmetry_3
O2 C1 O1 121.8(7) . .
O2 C1 C2 122.2(8) . .
O1 C1 C2 116.0(9) . .
O3 C3 O4 122.3(8) . .
O3 C3 C4 117.4(8) . .
O4 C3 C4 120.3(7) . .
O5 C5 O6 121.7(8) . .
O5 C5 C6 121.2(8) . .
O6 C5 C6 117.1(8) . .
O8 C7 O7 121.5(8) . .
O8 C7 C8 120.2(7) . .
O7 C7 C8 118.2(8) . .
C1 O1 Pb02 106.4(5) . .
C1 O2 Pb02 120.9(4) . 2_564
C3 O3 Pb01 99.7(5) . .
C3 O4 Pb02 142.3(5) . .
C3 O4 Pb01 87.4(5) . .
Pb02 O4 Pb01 108.57(17) . .
C5 O5 Pb01 86.8(5) . .
C5 O6 Pb01 100.5(5) . .
C7 O7 Pb02 88.4(5) . .
C7 O8 Pb02 99.4(5) . .
O6 Pb01 O3 80.2(2) . .
O6 Pb01 O1W 86.0(2) . .
O3 Pb01 O1W 82.17(19) . .
O6 Pb01 O5 51.0(2) . .
O3 Pb01 O5 126.85(19) . .
O1W Pb01 O5 75.5(2) . .
O6 Pb01 O4 75.32(19) . .
O3 Pb01 O4 50.56(17) . .
O1W Pb01 O4 131.04(16) . .
O5 Pb01 O4 119.9(2) . .
O1 Pb02 O4 76.83(17) . .
O1 Pb02 O8 79.83(18) . .
O4 Pb02 O8 83.91(16) . .
O1 Pb02 O2 75.93(16) . 2_565
O4 Pb02 O2 148.94(16) . 2_565
O8 Pb02 O2 76.87(17) . 2_565
O1 Pb02 O7 130.11(18) . .
O4 Pb02 O7 92.37(18) . .
O8 Pb02 O7 50.43(17) . .
O2 Pb02 O7 93.86(19) 2_565 .

loop_
_geom_bond_atom_site_label_1
_geom_bond_atom_site_label_2
_geom_bond_distance
_geom_bond_site_symmetry_2
C1 O2 1.237(13) .
C1 O1 1.283(11) .
C1 C2 1.498(11) .
C3 O3 1.259(10) .
C3 O4 1.271(10) .
C3 C4 1.488(13) .
C5 O5 1.221(12) .
C5 O6 1.278(10) .
C5 C6 1.502(11) .
C7 O8 1.262(10) .
C7 O7 1.283(10) .
C7 C8 1.495(12) .
O1 Pb02 2.376(6) .
O2 Pb02 2.604(6) 2_564
O1W Pb01 2.487(5) .
O3 Pb01 2.452(5) .
O4 Pb02 2.468(5) .
O4 Pb01 2.709(5) .
O5 Pb01 2.673(5) .
O6 Pb01 2.356(6) .
O7 Pb02 2.708(6) .
O8 Pb02 2.484(5) .
Pb02 O2 2.604(6) 2_565
